data_4067501
loop_
_publ_author_name
'Guo, Jiayi'
'Lee, Jia-Shin'
'Foo, Ming-Choo'
'Lau, Kai-Chung'
'Xi, Hong-Wei'
'Lim, Kok Hwa'
'So, Cheuk-Wai'

_publ_section_title
;
 Synthesis and Characterization of Magnesium and Aluminum
 Bis(phosphoranyl)methanediide Complexes
;
_journal_issue 4
_journal_name_full Organometallics
_journal_page_first 939
_journal_paper_doi 10.1021/om900985f
_journal_volume 29
_journal_year 2010
_chemical_formula_moiety 'C62 H80 Mg2 N4 O2 P4 Si4'
_chemical_formula_sum 'C62 H80 Mg2 N4 O2 P4 Si4'
_chemical_formula_weight 1198.16
_chemical_name_systematic
;

 ?

;
_space_group_IT_number 2
_symmetry_cell_setting triclinic
_symmetry_space_group_name_Hall '-P 1'
_symmetry_space_group_name_H-M 'P -1'
_atom_sites_solution_hydrogens geom
_atom_sites_solution_primary direct
_atom_sites_solution_secondary difmap
_audit_creation_method SHELXL-97
_cell_angle_alpha 103.750(5)
_cell_angle_beta 94.603(6)
_cell_angle_gamma 103.744(4)
_cell_formula_units_Z 1
_cell_length_a 9.8404(10)
_cell_length_b 11.9526(11)
_cell_length_c 14.8661(14)
_cell_measurement_reflns_used 5270
_cell_measurement_temperature 173(2)
_cell_measurement_theta_max 26.60
_cell_measurement_theta_min 2.75
_cell_volume 1632.4(3)
_computing_cell_refinement 'Bruker SMART'
_computing_data_collection 'Bruker SMART'
_computing_data_reduction 'Bruker SAINT'
_computing_molecular_graphics 'Bruker SHELXTL'
_computing_publication_material 'Bruker SHELXTL'
_computing_structure_refinement 'SHELXL-97 (Sheldrick, 1997)'
_computing_structure_solution 'SHELXS-97 (Sheldrick, 1990)'
_diffrn_ambient_temperature 173(2)
_diffrn_measured_fraction_theta_full 0.964
_diffrn_measured_fraction_theta_max 0.964
_diffrn_measurement_device_type 'CCD area detector'
_diffrn_measurement_method 'phi and omega scans'
_diffrn_radiation_monochromator graphite
_diffrn_radiation_source 'fine-focus sealed tube'
_diffrn_radiation_type MoK\a
_diffrn_radiation_wavelength 0.71073
_diffrn_reflns_av_R_equivalents 0.0558
_diffrn_reflns_av_sigmaI/netI 0.0506
_diffrn_reflns_limit_h_max 12
_diffrn_reflns_limit_h_min -12
_diffrn_reflns_limit_k_max 15
_diffrn_reflns_limit_k_min -15
_diffrn_reflns_limit_l_max 18
_diffrn_reflns_limit_l_min -18
_diffrn_reflns_number 27207
_diffrn_reflns_theta_full 26.68
_diffrn_reflns_theta_max 26.68
_diffrn_reflns_theta_min 1.43
_exptl_absorpt_coefficient_mu 0.252
_exptl_absorpt_correction_T_max 0.9513
_exptl_absorpt_correction_T_min 0.9420
_exptl_absorpt_correction_type multi-scan
_exptl_absorpt_process_details sadabs
_exptl_crystal_colour colourless
_exptl_crystal_density_diffrn 1.219
_exptl_crystal_density_method 'not measured'
_exptl_crystal_description prism
_exptl_crystal_F_000 636
_exptl_crystal_size_max 0.24
_exptl_crystal_size_mid 0.22
_exptl_crystal_size_min 0.20
_refine_diff_density_max 0.755
_refine_diff_density_min -0.797
_refine_diff_density_rms 0.189
_refine_ls_extinction_method none
_refine_ls_goodness_of_fit_ref 1.118
_refine_ls_hydrogen_treatment constr
_refine_ls_matrix_type full
_refine_ls_number_parameters 398
_refine_ls_number_reflns 6654
_refine_ls_number_restraints 76
_refine_ls_restrained_S_all 1.115
_refine_ls_R_factor_all 0.0882
_refine_ls_R_factor_gt 0.0670
_refine_ls_shift/su_max 0.001
_refine_ls_shift/su_mean 0.000
_refine_ls_structure_factor_coef Fsqd
_refine_ls_weighting_details 'calc w=1/[\s^2^(Fo^2^)+(0.1680P)^2^+0.7305P] where P=(Fo^2^+2Fc^2^)/3'
_refine_ls_weighting_scheme calc
_refine_ls_wR_factor_gt 0.1974
_refine_ls_wR_factor_ref 0.2532
_reflns_number_gt 5175
_reflns_number_total 6654
_reflns_threshold_expression >2sigma(I)
_cod_data_source_file om900985f_si_001.cif
_cod_data_source_block scw26
_cod_depositor_comments
;
The following automatic conversions were performed:

'_symmetry_cell_setting' value 'Triclinic' changed to 'triclinic'
according to /home/saulius/struct/CIF-dictionaries/cif_core.dic
dictionary named 'cif_core.dic' version 2.4.1 from 2010-06-29.

Automatic conversion script
Id: cif_fix_values 1715 2011-07-08 13:25:40Z adriana 
;
_cod_original_sg_symbol_H-M P-1
_cod_database_code 4067501

loop_
_symmetry_equiv_pos_as_xyz
'x, y, z'
'-x, -y, -z'

loop_
_atom_site_label
_atom_site_type_symbol
_atom_site_fract_x
_atom_site_fract_y
_atom_site_fract_z
_atom_site_U_iso_or_equiv
_atom_site_adp_type
_atom_site_occupancy
_atom_site_symmetry_multiplicity
_atom_site_calc_flag
_atom_site_refinement_flags
_atom_site_disorder_assembly
_atom_site_disorder_group
Mg1 Mg 0.57528(11) 0.52586(9) 0.09616(7) 0.0228(3) Uani 1 1 d . . .
C1 C 0.4822(3) 0.5333(3) 0.2764(2) 0.0227(6) Uani 1 1 d . . .
H1 H 0.3877 0.5209 0.2896 0.027 Uiso 1 1 calc R . .
C2 C 0.4373(3) 0.7610(3) 0.3003(2) 0.0260(7) Uani 1 1 d . . .
C3 C 0.3066(4) 0.7120(3) 0.2441(3) 0.0376(9) Uani 1 1 d . . .
H3 H 0.2868 0.6345 0.2023 0.045 Uiso 1 1 calc R . .
C4 C 0.2048(4) 0.7755(4) 0.2485(3) 0.0483(10) Uani 1 1 d . . .
H4 H 0.1156 0.7410 0.2100 0.058 Uiso 1 1 calc R . .
C5 C 0.2321(5) 0.8878(4) 0.3081(3) 0.0506(11) Uani 1 1 d . . .
H5 H 0.1627 0.9312 0.3105 0.061 Uiso 1 1 calc R . .
C6 C 0.3600(5) 0.9366(4) 0.3640(3) 0.0482(11) Uani 1 1 d . . .
H6 H 0.3794 1.0143 0.4054 0.058 Uiso 1 1 calc R . .
C7 C 0.4628(4) 0.8724(3) 0.3607(2) 0.0353(8) Uani 1 1 d . . .
H7 H 0.5507 0.9066 0.4006 0.042 Uiso 1 1 calc R . .
C8 C 0.7018(3) 0.7456(3) 0.3872(2) 0.0257(7) Uani 1 1 d . . .
C9 C 0.6594(4) 0.7595(3) 0.4753(2) 0.0330(8) Uani 1 1 d . . .
H9 H 0.5613 0.7417 0.4803 0.040 Uiso 1 1 calc R . .
C10 C 0.7571(5) 0.7986(4) 0.5558(2) 0.0443(10) Uani 1 1 d . . .
H10 H 0.7266 0.8061 0.6154 0.053 Uiso 1 1 calc R . .
C11 C 0.9012(5) 0.8271(4) 0.5485(3) 0.0535(12) Uani 1 1 d . . .
H11 H 0.9693 0.8560 0.6034 0.064 Uiso 1 1 calc R . .
C12 C 0.9443(4) 0.8132(4) 0.4620(3) 0.0492(10) Uani 1 1 d . . .
H12 H 1.0424 0.8318 0.4574 0.059 Uiso 1 1 calc R . .
C13 C 0.8461(4) 0.7724(3) 0.3812(3) 0.0374(8) Uani 1 1 d . . .
H13 H 0.8773 0.7626 0.3216 0.045 Uiso 1 1 calc R . .
C14 C 0.6221(3) 0.3728(3) 0.3513(2) 0.0250(7) Uani 1 1 d . . .
C15 C 0.6861(5) 0.4645(3) 0.4303(2) 0.0416(9) Uani 1 1 d . . .
H15 H 0.6827 0.5437 0.4319 0.050 Uiso 1 1 calc R . .
C16 C 0.7549(5) 0.4431(4) 0.5068(3) 0.0498(11) Uani 1 1 d . . .
H16 H 0.8001 0.5076 0.5597 0.060 Uiso 1 1 calc R . .
C17 C 0.7578(4) 0.3293(4) 0.5064(3) 0.0425(9) Uani 1 1 d . . .
H17 H 0.8051 0.3147 0.5589 0.051 Uiso 1 1 calc R . .
C18 C 0.6921(5) 0.2357(4) 0.4297(3) 0.0427(9) Uani 1 1 d . . .
H18 H 0.6930 0.1564 0.4296 0.051 Uiso 1 1 calc R . .
C19 C 0.6244(4) 0.2579(3) 0.3522(2) 0.0354(8) Uani 1 1 d . . .
H19 H 0.5792 0.1933 0.2995 0.042 Uiso 1 1 calc R . .
C20 C 0.3892(3) 0.2826(3) 0.2061(2) 0.0245(6) Uani 1 1 d . . .
C21 C 0.2563(4) 0.2839(4) 0.2316(3) 0.0365(8) Uani 1 1 d . . .
H21 H 0.2435 0.3550 0.2706 0.044 Uiso 1 1 calc R . .
C22 C 0.1429(4) 0.1839(4) 0.2014(3) 0.0510(11) Uani 1 1 d . . .
H22 H 0.0530 0.1870 0.2193 0.061 Uiso 1 1 calc R . .
C23 C 0.1590(5) 0.0822(4) 0.1465(3) 0.0532(12) Uani 1 1 d . . .
H23 H 0.0808 0.0135 0.1267 0.064 Uiso 1 1 calc R . .
C24 C 0.2884(5) 0.0769(4) 0.1189(3) 0.0552(12) Uani 1 1 d . . .
H24 H 0.2986 0.0053 0.0791 0.066 Uiso 1 1 calc R . .
C25 C 0.4028(4) 0.1758(3) 0.1491(3) 0.0383(8) Uani 1 1 d . . .
H25 H 0.4922 0.1712 0.1310 0.046 Uiso 1 1 calc R . .
C26 C 0.8313(4) 0.8025(4) 0.0750(3) 0.0470(10) Uani 1 1 d . . .
H26A H 0.9213 0.8070 0.1110 0.071 Uiso 1 1 calc R . .
H26B H 0.8451 0.8660 0.0427 0.071 Uiso 1 1 calc R . .
H26C H 0.7976 0.7246 0.0289 0.071 Uiso 1 1 calc R . .
C27 C 0.5457(5) 0.8542(4) 0.0947(3) 0.0530(11) Uani 1 1 d . . .
H27A H 0.4938 0.7831 0.0451 0.079 Uiso 1 1 calc R . .
H27B H 0.5803 0.9204 0.0671 0.079 Uiso 1 1 calc R . .
H27C H 0.4825 0.8762 0.1395 0.079 Uiso 1 1 calc R . .
C28 C 0.7862(6) 0.9587(3) 0.2525(3) 0.0550(12) Uani 1 1 d . . .
H28A H 0.7212 0.9728 0.2980 0.082 Uiso 1 1 calc R . .
H28B H 0.8119 1.0275 0.2264 0.082 Uiso 1 1 calc R . .
H28C H 0.8717 0.9476 0.2838 0.082 Uiso 1 1 calc R . .
C29 C 0.877(3) 0.438(3) 0.064(2) 0.082(7) Uani 0.53(5) 1 d PDU A 1
H29A H 0.8149 0.3981 0.0038 0.124 Uiso 0.53(5) 1 calc PR A 1
H29B H 0.9704 0.4240 0.0589 0.124 Uiso 0.53(5) 1 calc PR A 1
H29C H 0.8849 0.5237 0.0788 0.124 Uiso 0.53(5) 1 calc PR A 1
C30 C 0.933(3) 0.440(3) 0.2642(19) 0.057(6) Uani 0.53(5) 1 d PDU A 1
H30A H 0.9323 0.5228 0.2920 0.086 Uiso 0.53(5) 1 calc PR A 1
H30B H 1.0273 0.4380 0.2480 0.086 Uiso 0.53(5) 1 calc PR A 1
H30C H 0.9098 0.3929 0.3093 0.086 Uiso 0.53(5) 1 calc PR A 1
C31 C 0.7844(13) 0.2123(18) 0.1205(17) 0.051(4) Uani 0.53(5) 1 d PDU A 1
H31A H 0.7656 0.1785 0.1736 0.077 Uiso 0.53(5) 1 calc PR A 1
H31B H 0.8728 0.1990 0.1000 0.077 Uiso 0.53(5) 1 calc PR A 1
H31C H 0.7064 0.1734 0.0689 0.077 Uiso 0.53(5) 1 calc PR A 1
Si2 Si 0.8002(15) 0.3760(18) 0.1567(14) 0.031(2) Uani 0.53(5) 1 d PD A 1
C29A C 0.903(3) 0.486(4) 0.095(3) 0.101(9) Uani 0.47(5) 1 d PDU A 2
H29D H 0.8749 0.5607 0.1063 0.152 Uiso 0.47(5) 1 calc PR A 2
H29E H 0.8762 0.4428 0.0284 0.152 Uiso 0.47(5) 1 calc PR A 2
H29F H 1.0057 0.5034 0.1116 0.152 Uiso 0.47(5) 1 calc PR A 2
C30A C 0.935(3) 0.430(3) 0.2797(15) 0.045(5) Uani 0.47(5) 1 d PDU A 2
H30D H 0.9246 0.5036 0.3212 0.068 Uiso 0.47(5) 1 calc PR A 2
H30E H 1.0324 0.4412 0.2668 0.068 Uiso 0.47(5) 1 calc PR A 2
H30F H 0.9109 0.3647 0.3100 0.068 Uiso 0.47(5) 1 calc PR A 2
C31A C 0.7890(14) 0.231(2) 0.105(3) 0.070(8) Uani 0.47(5) 1 d PDU A 2
H31D H 0.7388 0.1804 0.1412 0.105 Uiso 0.47(5) 1 calc PR A 2
H31E H 0.8818 0.2166 0.0982 0.105 Uiso 0.47(5) 1 calc PR A 2
H31F H 0.7339 0.2135 0.0430 0.105 Uiso 0.47(5) 1 calc PR A 2
Si2A Si 0.8125(15) 0.391(2) 0.1674(13) 0.0263(18) Uani 0.47(5) 1 d PD A 2
N1 N 0.6435(3) 0.6934(2) 0.19205(17) 0.0228(6) Uani 1 1 d . . .
N2 N 0.6480(3) 0.4181(2) 0.17255(18) 0.0235(6) Uani 1 1 d D . .
O1 O 0.3813(2) 0.4767(2) 0.02998(15) 0.0302(5) Uani 1 1 d . . .
H1O H 0.3033 0.4715 0.0577 0.045 Uiso 1 1 d R A .
P1 P 0.57149(8) 0.67907(7) 0.28282(5) 0.0212(2) Uani 1 1 d . . .
P2 P 0.54357(8) 0.40916(7) 0.24904(5) 0.0191(2) Uani 1 1 d . A .
Si1 Si 0.69811(10) 0.82147(8) 0.15603(6) 0.0296(3) Uani 1 1 d . . .

loop_
_atom_site_aniso_label
_atom_site_aniso_U_11
_atom_site_aniso_U_22
_atom_site_aniso_U_33
_atom_site_aniso_U_23
_atom_site_aniso_U_13
_atom_site_aniso_U_12
Mg1 0.0271(6) 0.0212(6) 0.0169(5) 0.0029(4) -0.0015(4) 0.0040(4)
C1 0.0238(14) 0.0204(15) 0.0235(14) 0.0044(12) 0.0033(11) 0.0069(12)
C2 0.0289(16) 0.0275(17) 0.0250(15) 0.0066(12) 0.0023(12) 0.0147(13)
C3 0.0352(19) 0.0344(19) 0.0387(19) -0.0012(15) -0.0065(15) 0.0158(15)
C4 0.036(2) 0.051(3) 0.061(3) 0.013(2) -0.0027(18) 0.0230(18)
C5 0.051(2) 0.057(3) 0.058(3) 0.016(2) 0.009(2) 0.039(2)
C6 0.065(3) 0.039(2) 0.045(2) -0.0006(18) 0.005(2) 0.036(2)
C7 0.045(2) 0.0241(17) 0.0362(18) 0.0017(14) -0.0029(15) 0.0178(15)
C8 0.0304(16) 0.0194(15) 0.0262(15) 0.0043(12) -0.0024(12) 0.0087(12)
C9 0.043(2) 0.0295(18) 0.0248(16) 0.0013(13) -0.0041(14) 0.0147(15)
C10 0.067(3) 0.041(2) 0.0226(17) -0.0012(15) -0.0087(17) 0.0251(19)
C11 0.057(3) 0.056(3) 0.036(2) -0.0042(18) -0.0258(19) 0.020(2)
C12 0.037(2) 0.048(2) 0.054(3) 0.0067(19) -0.0153(18) 0.0083(18)
C13 0.0321(18) 0.044(2) 0.0346(19) 0.0059(16) -0.0025(15) 0.0139(16)
C14 0.0275(15) 0.0289(17) 0.0192(14) 0.0046(12) -0.0001(12) 0.0117(13)
C15 0.065(3) 0.0279(19) 0.0311(18) 0.0043(15) -0.0108(17) 0.0193(18)
C16 0.069(3) 0.045(2) 0.0309(19) 0.0009(17) -0.0138(19) 0.023(2)
C17 0.054(2) 0.054(2) 0.0285(18) 0.0132(17) -0.0017(16) 0.030(2)
C18 0.057(2) 0.035(2) 0.042(2) 0.0170(17) -0.0020(18) 0.0199(18)
C19 0.043(2) 0.0324(19) 0.0302(17) 0.0069(14) -0.0021(15) 0.0136(16)
C20 0.0285(16) 0.0224(15) 0.0220(14) 0.0091(12) -0.0023(12) 0.0046(12)
C21 0.0247(16) 0.045(2) 0.0382(19) 0.0115(16) -0.0021(14) 0.0072(15)
C22 0.0260(18) 0.073(3) 0.048(2) 0.026(2) -0.0057(16) -0.0061(19)
C23 0.048(2) 0.045(3) 0.049(2) 0.016(2) -0.0176(19) -0.0166(19)
C24 0.064(3) 0.027(2) 0.056(3) -0.0017(18) -0.012(2) -0.0042(19)
C25 0.0386(19) 0.0262(18) 0.041(2) 0.0026(15) -0.0020(16) 0.0003(15)
C26 0.042(2) 0.046(2) 0.049(2) 0.0155(19) 0.0102(18) -0.0013(18)
C27 0.046(2) 0.054(3) 0.067(3) 0.033(2) -0.002(2) 0.015(2)
C28 0.078(3) 0.027(2) 0.046(2) 0.0006(17) -0.005(2) 0.000(2)
C29 0.068(13) 0.127(15) 0.118(15) 0.091(12) 0.073(12) 0.073(11)
C30 0.033(7) 0.060(8) 0.076(13) 0.007(9) -0.009(8) 0.026(6)
C31 0.057(8) 0.054(7) 0.046(7) 0.000(6) -0.002(6) 0.038(6)
Si2 0.025(2) 0.034(4) 0.038(5) 0.010(4) 0.005(2) 0.013(2)
C29A 0.036(7) 0.20(2) 0.111(16) 0.095(16) 0.034(10) 0.043(13)
C30A 0.029(7) 0.071(12) 0.027(6) 0.003(6) -0.007(4) 0.013(7)
C31A 0.053(9) 0.078(12) 0.078(14) -0.008(9) -0.019(7) 0.054(8)
Si2A 0.022(2) 0.035(4) 0.022(2) 0.003(2) 0.004(2) 0.012(3)
N1 0.0263(13) 0.0173(13) 0.0204(12) 0.0013(10) -0.0022(10) 0.0029(10)
N2 0.0228(13) 0.0234(13) 0.0256(13) 0.0068(10) 0.0035(10) 0.0084(10)
O1 0.0272(11) 0.0372(13) 0.0204(11) 0.0052(9) -0.0018(9) 0.0014(10)
P1 0.0241(4) 0.0192(4) 0.0184(4) 0.0012(3) -0.0019(3) 0.0075(3)
P2 0.0197(4) 0.0184(4) 0.0188(4) 0.0045(3) 0.0001(3) 0.0053(3)
Si1 0.0324(5) 0.0230(5) 0.0292(5) 0.0074(4) -0.0041(4) 0.0016(4)

loop_
_atom_type_symbol
_atom_type_description
_atom_type_scat_dispersion_real
_atom_type_scat_dispersion_imag
_atom_type_scat_source
C C 0.0033 0.0016 'International Tables Vol C Tables 4.2.6.8 and 6.1.1.4'
H H 0.0000 0.0000 'International Tables Vol C Tables 4.2.6.8 and 6.1.1.4'
N N 0.0061 0.0033 'International Tables Vol C Tables 4.2.6.8 and 6.1.1.4'
Mg Mg 0.0486 0.0363 'International Tables Vol C Tables 4.2.6.8 and 6.1.1.4'
Si Si 0.0817 0.0704 'International Tables Vol C Tables 4.2.6.8 and 6.1.1.4'
P P 0.1023 0.0942 'International Tables Vol C Tables 4.2.6.8 and 6.1.1.4'
O O 0.0106 0.0060 'International Tables Vol C Tables 4.2.6.8 and 6.1.1.4'

loop_
_geom_angle_atom_site_label_1
_geom_angle_atom_site_label_2
_geom_angle_atom_site_label_3
_geom_angle
_geom_angle_site_symmetry_1
_geom_angle_site_symmetry_3
O1 Mg1 O1 81.41(11) 2_665 .
O1 Mg1 N1 114.58(11) 2_665 .
O1 Mg1 N1 118.02(11) . .
O1 Mg1 N2 121.37(11) 2_665 .
O1 Mg1 N2 120.82(11) . .
N1 Mg1 N2 101.28(11) . .
O1 Mg1 Mg1 40.83(7) 2_665 2_665
O1 Mg1 Mg1 40.58(7) . 2_665
N1 Mg1 Mg1 125.75(9) . 2_665
N2 Mg1 Mg1 132.94(9) . 2_665
P2 C1 P1 127.74(18) . .
P2 C1 H1 116.1 . .
P1 C1 H1 116.1 . .
C7 C2 C3 118.6(3) . .
C7 C2 P1 123.1(3) . .
C3 C2 P1 118.0(2) . .
C2 C3 C4 120.5(3) . .
C2 C3 H3 119.8 . .
C4 C3 H3 119.8 . .
C5 C4 C3 120.5(4) . .
C5 C4 H4 119.8 . .
C3 C4 H4 119.8 . .
C6 C5 C4 119.5(3) . .
C6 C5 H5 120.2 . .
C4 C5 H5 120.2 . .
C5 C6 C7 120.3(4) . .
C5 C6 H6 119.8 . .
C7 C6 H6 119.8 . .
C2 C7 C6 120.6(3) . .
C2 C7 H7 119.7 . .
C6 C7 H7 119.7 . .
C9 C8 C13 118.6(3) . .
C9 C8 P1 120.1(3) . .
C13 C8 P1 121.0(3) . .
C10 C9 C8 121.3(4) . .
C10 C9 H9 119.4 . .
C8 C9 H9 119.4 . .
C9 C10 C11 119.4(4) . .
C9 C10 H10 120.3 . .
C11 C10 H10 120.3 . .
C12 C11 C10 119.9(3) . .
C12 C11 H11 120.0 . .
C10 C11 H11 120.0 . .
C11 C12 C13 120.7(4) . .
C11 C12 H12 119.6 . .
C13 C12 H12 119.6 . .
C12 C13 C8 120.2(4) . .
C12 C13 H13 119.9 . .
C8 C13 H13 119.9 . .
C19 C14 C15 118.0(3) . .
C19 C14 P2 123.0(2) . .
C15 C14 P2 119.0(2) . .
C16 C15 C14 121.4(3) . .
C16 C15 H15 119.3 . .
C14 C15 H15 119.3 . .
C17 C16 C15 120.0(4) . .
C17 C16 H16 120.0 . .
C15 C16 H16 120.0 . .
C16 C17 C18 120.0(3) . .
C16 C17 H17 120.0 . .
C18 C17 H17 120.0 . .
C17 C18 C19 119.8(4) . .
C17 C18 H18 120.1 . .
C19 C18 H18 120.1 . .
C14 C19 C18 120.8(3) . .
C14 C19 H19 119.6 . .
C18 C19 H19 119.6 . .
C21 C20 C25 117.2(3) . .
C21 C20 P2 122.9(3) . .
C25 C20 P2 119.8(3) . .
C22 C21 C20 121.3(4) . .
C22 C21 H21 119.4 . .
C20 C21 H21 119.4 . .
C23 C22 C21 120.3(4) . .
C23 C22 H22 119.9 . .
C21 C22 H22 119.9 . .
C22 C23 C24 120.5(4) . .
C22 C23 H23 119.7 . .
C24 C23 H23 119.7 . .
C25 C24 C23 119.8(4) . .
C25 C24 H24 120.1 . .
C23 C24 H24 120.1 . .
C24 C25 C20 120.9(4) . .
C24 C25 H25 119.5 . .
C20 C25 H25 119.5 . .
Si1 C26 H26A 109.5 . .
Si1 C26 H26B 109.5 . .
H26A C26 H26B 109.5 . .
Si1 C26 H26C 109.5 . .
H26A C26 H26C 109.5 . .
H26B C26 H26C 109.5 . .
Si1 C27 H27A 109.5 . .
Si1 C27 H27B 109.5 . .
H27A C27 H27B 109.5 . .
Si1 C27 H27C 109.5 . .
H27A C27 H27C 109.5 . .
H27B C27 H27C 109.5 . .
Si1 C28 H28A 109.5 . .
Si1 C28 H28B 109.5 . .
H28A C28 H28B 109.5 . .
Si1 C28 H28C 109.5 . .
H28A C28 H28C 109.5 . .
H28B C28 H28C 109.5 . .
N2 Si2 C29 107.8(10) . .
N2 Si2 C30 111.2(14) . .
C29 Si2 C30 107.1(9) . .
N2 Si2 C31 117.0(9) . .
C29 Si2 C31 106.4(8) . .
C30 Si2 C31 106.9(8) . .
Si2A C29A H29D 109.5 . .
Si2A C29A H29E 109.5 . .
H29D C29A H29E 109.5 . .
Si2A C29A H29F 109.5 . .
H29D C29A H29F 109.5 . .
H29E C29A H29F 109.5 . .
Si2A C30A H30D 109.5 . .
Si2A C30A H30E 109.5 . .
H30D C30A H30E 109.5 . .
Si2A C30A H30F 109.5 . .
H30D C30A H30F 109.5 . .
H30E C30A H30F 109.5 . .
Si2A C31A H31D 109.5 . .
Si2A C31A H31E 109.5 . .
H31D C31A H31E 109.5 . .
Si2A C31A H31F 109.5 . .
H31D C31A H31F 109.5 . .
H31E C31A H31F 109.5 . .
N2 Si2A C31A 108.8(9) . .
N2 Si2A C29A 105.9(12) . .
C31A Si2A C29A 108.3(13) . .
N2 Si2A C30A 117.9(14) . .
C31A Si2A C30A 109.3(11) . .
C29A Si2A C30A 106.3(12) . .
P1 N1 Si1 127.78(15) . .
P1 N1 Mg1 105.55(14) . .
Si1 N1 Mg1 121.35(14) . .
P2 N2 Si2 133.1(6) . .
P2 N2 Si2A 131.3(6) . .
Si2 N2 Si2A 7.2(12) . .
P2 N2 Mg1 103.77(13) . .
Si2 N2 Mg1 122.5(6) . .
Si2A N2 Mg1 122.3(7) . .
Mg1 O1 Mg1 98.59(11) 2_665 .
Mg1 O1 H1O 135.7 2_665 .
Mg1 O1 H1O 124.9 . .
N1 P1 C1 113.57(14) . .
N1 P1 C8 110.00(15) . .
C1 P1 C8 112.15(15) . .
N1 P1 C2 111.87(14) . .
C1 P1 C2 104.21(15) . .
C8 P1 C2 104.57(14) . .
N2 P2 C1 110.81(14) . .
N2 P2 C20 111.58(14) . .
C1 P2 C20 106.49(15) . .
N2 P2 C14 112.12(14) . .
C1 P2 C14 113.96(14) . .
C20 P2 C14 101.40(15) . .
N1 Si1 C27 110.71(17) . .
N1 Si1 C26 109.48(17) . .
C27 Si1 C26 109.3(2) . .
N1 Si1 C28 114.68(17) . .
C27 Si1 C28 106.8(2) . .
C26 Si1 C28 105.7(2) . .

loop_
_geom_bond_atom_site_label_1
_geom_bond_atom_site_label_2
_geom_bond_distance
_geom_bond_site_symmetry_2
Mg1 O1 1.951(2) 2_665
Mg1 O1 1.961(2) .
Mg1 N1 2.084(3) .
Mg1 N2 2.112(3) .
Mg1 Mg1 2.9659(19) 2_665
C1 P2 1.706(3) .
C1 P1 1.731(3) .
C1 H1 0.9500 .
C2 C7 1.371(4) .
C2 C3 1.390(5) .
C2 P1 1.822(3) .
C3 C4 1.391(5) .
C3 H3 0.9500 .
C4 C5 1.372(6) .
C4 H4 0.9500 .
C5 C6 1.366(6) .
C5 H5 0.9500 .
C6 C7 1.404(5) .
C6 H6 0.9500 .
C7 H7 0.9500 .
C8 C9 1.391(5) .
C8 C13 1.395(5) .
C8 P1 1.814(3) .
C9 C10 1.382(5) .
C9 H9 0.9500 .
C10 C11 1.397(7) .
C10 H10 0.9500 .
C11 C12 1.371(6) .
C11 H11 0.9500 .
C12 C13 1.388(5) .
C12 H12 0.9500 .
C13 H13 0.9500 .
C14 C19 1.382(5) .
C14 C15 1.384(5) .
C14 P2 1.840(3) .
C15 C16 1.383(5) .
C15 H15 0.9500 .
C16 C17 1.366(6) .
C16 H16 0.9500 .
C17 C18 1.379(5) .
C17 H17 0.9500 .
C18 C19 1.396(5) .
C18 H18 0.9500 .
C19 H19 0.9500 .
C20 C21 1.394(5) .
C20 C25 1.396(5) .
C20 P2 1.816(3) .
C21 C22 1.381(5) .
C21 H21 0.9500 .
C22 C23 1.345(7) .
C22 H22 0.9500 .
C23 C24 1.379(7) .
C23 H23 0.9500 .
C24 C25 1.379(5) .
C24 H24 0.9500 .
C25 H25 0.9500 .
C26 Si1 1.867(4) .
C26 H26A 0.9800 .
C26 H26B 0.9800 .
C26 H26C 0.9800 .
C27 Si1 1.861(4) .
C27 H27A 0.9800 .
C27 H27B 0.9800 .
C27 H27C 0.9800 .
C28 Si1 1.873(4) .
C28 H28A 0.9800 .
C28 H28B 0.9800 .
C28 H28C 0.9800 .
C29 Si2 1.847(11) .
C29 H29A 0.9800 .
C29 H29B 0.9800 .
C29 H29C 0.9800 .
C30 Si2 1.860(12) .
C30 H30A 0.9800 .
C30 H30B 0.9800 .
C30 H30C 0.9800 .
C31 Si2 1.866(11) .
C31 H31A 0.9800 .
C31 H31B 0.9800 .
C31 H31C 0.9800 .
Si2 N2 1.706(10) .
C29A Si2A 1.866(13) .
C29A H29D 0.9800 .
C29A H29E 0.9800 .
C29A H29F 0.9800 .
C30A Si2A 1.869(12) .
C30A H30D 0.9800 .
C30A H30E 0.9800 .
C30A H30F 0.9800 .
C31A Si2A 1.866(12) .
C31A H31D 0.9800 .
C31A H31E 0.9800 .
C31A H31F 0.9800 .
Si2A N2 1.727(10) .
N1 P1 1.599(3) .
N1 Si1 1.722(3) .
N2 P2 1.598(3) .
O1 Mg1 1.951(2) 2_665
O1 H1O 0.8967 .
